data_4065907
loop_
_publ_author_name
'Chen, Jing-Lin'
'Wu, Yu-Hui'
'He, Li-Hua'
'Wen, He-Rui'
'Liao, Jinsheng'
'Hong, Ruijin'

_publ_section_title
;
 Iridium(III) Bis-tridentate Complexes with
 6-(5-Trifluoromethylpyrazol-3-yl)-2,2&#x2032;-bipyridine Chelating
 Ligands: Synthesis, Characterization, and Photophysical Properties
;
_journal_issue 13
_journal_name_full Organometallics
_journal_page_first 2882
_journal_paper_doi 10.1021/om100186k
_journal_volume 29
_journal_year 2010
_chemical_formula_sum 'C28 H16 F12 Ir N8 P'
_chemical_formula_weight 915.68
_chemical_name_systematic
; 
 ? 
;
_space_group_IT_number 2
_symmetry_cell_setting triclinic
_symmetry_space_group_name_Hall '-P 1'
_symmetry_space_group_name_H-M 'P -1'
_atom_sites_solution_hydrogens geom
_atom_sites_solution_primary direct
_atom_sites_solution_secondary difmap
_audit_creation_method SHELXL-97
_cell_angle_alpha 77.220(3)
_cell_angle_beta 76.753(3)
_cell_angle_gamma 68.676(3)
_cell_formula_units_Z 2
_cell_length_a 9.538(3)
_cell_length_b 10.937(3)
_cell_length_c 16.426(4)
_cell_measurement_reflns_used 6009
_cell_measurement_temperature 293(2)
_cell_measurement_theta_max 24.69
_cell_measurement_theta_min 2.47
_cell_volume 1535.7(7)
_computing_cell_refinement 'Bruker XSCANS'
_computing_data_collection 'Bruker XSCANS'
_computing_data_reduction 'Bruker SHELXTL'
_computing_molecular_graphics 'Bruker SHELXTL'
_computing_publication_material 'Bruker SHELXTL'
_computing_structure_refinement 'SHELXL-97 (Sheldrick, 1997)'
_computing_structure_solution 'SHELXS-97 (Sheldrick, 1990)'
_diffrn_ambient_temperature 293(2)
_diffrn_measured_fraction_theta_full 0.912
_diffrn_measured_fraction_theta_max 0.912
_diffrn_measurement_device_type 'Bruker P4'
_diffrn_measurement_method '\w scans'
_diffrn_radiation_monochromator graphite
_diffrn_radiation_source 'fine-focus sealed tube'
_diffrn_radiation_type MoK\a
_diffrn_radiation_wavelength 0.71073
_diffrn_reflns_av_R_equivalents 0.0405
_diffrn_reflns_av_sigmaI/netI 0.0753
_diffrn_reflns_limit_h_max 11
_diffrn_reflns_limit_h_min -10
_diffrn_reflns_limit_k_max 12
_diffrn_reflns_limit_k_min -12
_diffrn_reflns_limit_l_max 19
_diffrn_reflns_limit_l_min -19
_diffrn_reflns_number 8668
_diffrn_reflns_theta_full 24.69
_diffrn_reflns_theta_max 24.69
_diffrn_reflns_theta_min 2.47
_exptl_absorpt_coefficient_mu 4.508
_exptl_absorpt_correction_T_max 0.400
_exptl_absorpt_correction_T_min 0.251
_exptl_absorpt_correction_type multi-scan
_exptl_absorpt_process_details '(r.h. blessing, acta cryst. (1995), a51, 33-38)'
_exptl_crystal_colour yellow
_exptl_crystal_density_diffrn 1.980
_exptl_crystal_density_method 'not measured'
_exptl_crystal_description prism
_exptl_crystal_F_000 880
_exptl_crystal_size_max 0.32
_exptl_crystal_size_mid 0.28
_exptl_crystal_size_min 0.20
_refine_diff_density_max 0.803
_refine_diff_density_min -0.718
_refine_diff_density_rms 0.145
_refine_ls_extinction_method none
_refine_ls_goodness_of_fit_ref 1.043
_refine_ls_hydrogen_treatment constr
_refine_ls_matrix_type full
_refine_ls_number_parameters 460
_refine_ls_number_reflns 4768
_refine_ls_number_restraints 0
_refine_ls_restrained_S_all 1.043
_refine_ls_R_factor_all 0.0731
_refine_ls_R_factor_gt 0.0451
_refine_ls_shift/su_max 0.000
_refine_ls_shift/su_mean 0.000
_refine_ls_structure_factor_coef Fsqd
_refine_ls_weighting_details 'calc w=1/[\s^2^(Fo^2^)+(0.0305P)^2^+8.3859P] where P=(Fo^2^+2Fc^2^)/3'
_refine_ls_weighting_scheme calc
_refine_ls_wR_factor_gt 0.0894
_refine_ls_wR_factor_ref 0.1076
_reflns_number_gt 3579
_reflns_number_total 4768
_reflns_threshold_expression >2sigma(I)
_cod_data_source_file om100186k_si_002.cif
_cod_data_source_block complex-1
_cod_original_sg_symbol_H-M P-1
_cod_database_code 4065907

loop_
_symmetry_equiv_pos_as_xyz
'x, y, z'
'-x, -y, -z'

loop_
_atom_site_label
_atom_site_type_symbol
_atom_site_fract_x
_atom_site_fract_y
_atom_site_fract_z
_atom_site_U_iso_or_equiv
_atom_site_adp_type
_atom_site_occupancy
_atom_site_symmetry_multiplicity
_atom_site_calc_flag
_atom_site_refinement_flags
Ir1 Ir 0.99384(5) 0.43645(5) 0.26169(3) 0.04402(15) Uani 1 1 d .
P1 P 0.6974(6) 0.0188(4) 0.1543(3) 0.0986(13) Uani 1 1 d .
F1 F 0.4445(10) 0.7108(11) 0.0862(6) 0.144(4) Uani 1 1 d .
F2 F 0.4179(10) 0.5344(11) 0.1468(7) 0.132(4) Uani 1 1 d .
F3 F 0.2972(9) 0.7066(11) 0.2020(6) 0.139(4) Uani 1 1 d .
F4 F 0.6257(13) 0.0827(14) 0.5048(8) 0.095(4) Uani 0.60 1 d P
F4' F 0.794(2) 0.146(2) 0.5905(10) 0.080(5) Uani 0.40 1 d P
F5 F 0.7924(15) 0.0092(14) 0.5542(7) 0.175(5) Uani 1 1 d .
F6 F 0.6377(17) 0.2237(13) 0.5501(7) 0.191(6) Uani 1 1 d .
F7 F 0.7000(14) -0.1114(11) 0.1306(6) 0.159(4) Uani 1 1 d .
F8 F 0.7184(14) 0.1379(11) 0.1836(7) 0.162(4) Uani 1 1 d .
F9 F 0.8353(14) 0.0192(11) 0.0830(6) 0.162(4) Uani 1 1 d .
F10 F 0.8139(15) -0.0769(12) 0.2163(7) 0.170(4) Uani 1 1 d .
F11 F 0.5643(13) 0.0174(10) 0.2272(7) 0.179(5) Uani 1 1 d .
F12 F 0.5908(16) 0.1107(17) 0.0970(10) 0.260(9) Uani 1 1 d .
N1 N 1.1945(9) 0.3963(9) 0.3075(5) 0.047(2) Uani 1 1 d .
N2 N 0.9288(9) 0.5761(8) 0.3350(5) 0.044(2) Uani 1 1 d .
N3 N 0.7742(9) 0.5291(8) 0.2436(5) 0.051(2) Uani 1 1 d .
N4 N 0.6880(10) 0.5193(10) 0.1934(5) 0.059(3) Uani 1 1 d .
N5 N 1.0725(9) 0.5344(10) 0.1477(5) 0.053(2) Uani 1 1 d .
N6 N 1.0660(8) 0.2928(10) 0.1907(5) 0.052(2) Uani 1 1 d .
N7 N 0.9285(9) 0.2941(9) 0.3430(5) 0.053(2) Uani 1 1 d .
N8 N 0.8482(9) 0.2849(10) 0.4216(5) 0.053(2) Uani 1 1 d .
C1 C 1.3296(13) 0.3018(11) 0.2899(6) 0.060(3) Uani 1 1 d .
H1A H 1.3383 0.2428 0.2545 0.072 Uiso 1 1 calc R
C2 C 1.4567(14) 0.2893(15) 0.3228(8) 0.086(4) Uani 1 1 d .
H2A H 1.5492 0.2228 0.3103 0.104 Uiso 1 1 calc R
C3 C 1.4417(15) 0.3785(14) 0.3744(8) 0.077(4) Uani 1 1 d .
H3A H 1.5265 0.3740 0.3954 0.093 Uiso 1 1 calc R
C4 C 1.3068(15) 0.4722(13) 0.3950(7) 0.071(3) Uani 1 1 d .
H4B H 1.2977 0.5309 0.4307 0.085 Uiso 1 1 calc R
C5 C 1.1798(12) 0.4797(11) 0.3618(6) 0.051(3) Uani 1 1 d .
C6 C 1.0306(11) 0.5794(10) 0.3792(6) 0.047(3) Uani 1 1 d .
C7 C 0.9829(14) 0.6699(12) 0.4338(6) 0.060(3) Uani 1 1 d .
H7A H 1.0503 0.6722 0.4659 0.072 Uiso 1 1 calc R
C8 C 0.8369(16) 0.7571(12) 0.4417(7) 0.068(3) Uani 1 1 d .
H8B H 0.8055 0.8180 0.4792 0.081 Uiso 1 1 calc R
C9 C 0.7360(13) 0.7549(12) 0.3942(7) 0.067(3) Uani 1 1 d .
H9A H 0.6387 0.8175 0.3971 0.080 Uiso 1 1 calc R
C10 C 0.7808(11) 0.6581(11) 0.3416(6) 0.051(3) Uani 1 1 d .
C11 C 0.6959(11) 0.6315(11) 0.2894(6) 0.055(3) Uani 1 1 d .
C12 C 0.5542(12) 0.6912(12) 0.2661(6) 0.062(3) Uani 1 1 d .
H12A H 0.4769 0.7654 0.2845 0.075 Uiso 1 1 calc R
C13 C 0.5529(11) 0.6163(12) 0.2097(7) 0.057(3) Uani 1 1 d .
C14 C 0.4298(15) 0.6380(19) 0.1618(9) 0.087(4) Uani 1 1 d .
C15 C 1.0547(11) 0.6623(13) 0.1285(7) 0.056(3) Uani 1 1 d .
H15A H 1.0047 0.7165 0.1698 0.067 Uiso 1 1 calc R
C16 C 1.1078(14) 0.7184(14) 0.0489(8) 0.075(4) Uani 1 1 d .
H16A H 1.0946 0.8087 0.0374 0.091 Uiso 1 1 calc R
C17 C 1.1807(16) 0.6390(18) -0.0133(8) 0.087(4) Uani 1 1 d .
H17A H 1.2192 0.6744 -0.0669 0.105 Uiso 1 1 calc R
C18 C 1.1949(13) 0.5067(16) 0.0058(8) 0.073(4) Uani 1 1 d .
H18A H 1.2417 0.4520 -0.0355 0.088 Uiso 1 1 calc R
C19 C 1.1400(11) 0.4543(12) 0.0862(6) 0.054(3) Uani 1 1 d .
C20 C 1.1425(11) 0.3160(12) 0.1117(7) 0.057(3) Uani 1 1 d .
C21 C 1.2008(15) 0.2133(15) 0.0651(8) 0.081(4) Uani 1 1 d .
H21A H 1.2512 0.2274 0.0101 0.098 Uiso 1 1 calc R
C22 C 1.1874(16) 0.0956(17) 0.0962(9) 0.095(5) Uani 1 1 d .
H22A H 1.2342 0.0267 0.0643 0.114 Uiso 1 1 calc R
C23 C 1.1031(13) 0.0728(13) 0.1773(8) 0.072(4) Uani 1 1 d .
H23A H 1.0892 -0.0089 0.1986 0.086 Uiso 1 1 calc R
C24 C 1.0418(12) 0.1767(12) 0.2241(7) 0.054(3) Uani 1 1 d .
C25 C 0.9598(11) 0.1812(11) 0.3092(7) 0.049(3) Uani 1 1 d .
C26 C 0.8935(13) 0.0998(12) 0.3673(8) 0.069(3) Uani 1 1 d .
H26A H 0.8933 0.0170 0.3617 0.083 Uiso 1 1 calc R
C27 C 0.8257(11) 0.1672(13) 0.4372(7) 0.060(3) Uani 1 1 d .
C28 C 0.735(2) 0.1274(16) 0.5151(10) 0.097(5) Uani 1 1 d .

loop_
_atom_site_aniso_label
_atom_site_aniso_U_11
_atom_site_aniso_U_22
_atom_site_aniso_U_33
_atom_site_aniso_U_23
_atom_site_aniso_U_13
_atom_site_aniso_U_12
Ir1 0.0397(2) 0.0568(3) 0.0383(2) -0.01598(18) -0.00648(15) -0.01408(18)
P1 0.132(4) 0.079(3) 0.074(3) -0.013(2) 0.012(3) -0.040(3)
F1 0.125(7) 0.226(11) 0.100(7) 0.070(7) -0.066(6) -0.106(8)
F2 0.118(7) 0.143(9) 0.177(10) -0.013(7) -0.092(7) -0.057(7)
F3 0.057(5) 0.222(11) 0.137(8) -0.056(8) -0.027(5) -0.022(6)
F4 0.062(8) 0.123(11) 0.110(10) -0.001(9) 0.020(7) -0.073(8)
F4' 0.073(12) 0.102(15) 0.051(11) -0.008(10) -0.002(9) -0.020(11)
F5 0.195(12) 0.183(12) 0.101(8) 0.043(8) 0.008(7) -0.064(10)
F6 0.231(14) 0.188(12) 0.117(9) -0.051(9) 0.096(10) -0.084(11)
F7 0.230(12) 0.144(9) 0.142(8) -0.053(7) 0.043(8) -0.132(9)
F8 0.207(11) 0.136(9) 0.143(9) -0.069(7) 0.036(8) -0.066(8)
F9 0.229(12) 0.162(10) 0.094(7) -0.049(7) 0.055(7) -0.095(9)
F10 0.210(12) 0.161(10) 0.119(8) 0.003(8) -0.034(8) -0.047(9)
F11 0.179(10) 0.130(9) 0.190(11) -0.040(8) 0.102(9) -0.078(8)
F12 0.183(13) 0.291(18) 0.268(17) 0.157(15) -0.129(12) -0.096(13)
N1 0.038(5) 0.062(6) 0.037(5) -0.006(4) 0.000(4) -0.018(4)
N2 0.039(5) 0.055(6) 0.046(5) -0.012(4) -0.003(4) -0.021(4)
N3 0.052(5) 0.060(6) 0.039(5) -0.014(4) -0.015(4) -0.007(4)
N4 0.052(6) 0.087(7) 0.040(5) -0.019(5) -0.013(4) -0.014(5)
N5 0.043(5) 0.073(7) 0.039(5) -0.011(5) -0.018(4) -0.008(5)
N6 0.028(5) 0.079(7) 0.049(5) -0.021(5) -0.003(4) -0.015(5)
N7 0.048(5) 0.066(6) 0.046(5) -0.019(5) -0.011(4) -0.014(5)
N8 0.045(5) 0.074(7) 0.036(5) -0.002(5) -0.002(4) -0.022(5)
C1 0.066(8) 0.062(8) 0.041(6) 0.001(6) -0.006(5) -0.016(6)
C2 0.057(8) 0.111(12) 0.078(9) -0.009(9) -0.033(7) -0.001(8)
C3 0.062(9) 0.095(11) 0.083(9) -0.006(8) -0.029(7) -0.031(8)
C4 0.075(9) 0.081(9) 0.066(8) -0.002(7) -0.025(7) -0.035(8)
C5 0.055(7) 0.070(8) 0.024(5) 0.006(5) -0.009(5) -0.022(6)
C6 0.056(7) 0.059(7) 0.038(6) -0.006(5) -0.010(5) -0.032(6)
C7 0.081(9) 0.072(8) 0.042(6) -0.011(6) -0.013(6) -0.040(7)
C8 0.107(11) 0.054(8) 0.048(7) -0.023(6) 0.002(7) -0.033(8)
C9 0.066(8) 0.070(8) 0.056(7) -0.032(6) -0.004(6) -0.002(6)
C10 0.048(6) 0.059(7) 0.048(6) -0.012(5) -0.005(5) -0.018(6)
C11 0.045(6) 0.058(7) 0.055(7) -0.024(6) -0.007(5) 0.000(5)
C12 0.053(7) 0.076(8) 0.041(6) -0.007(6) -0.005(5) -0.005(6)
C13 0.028(6) 0.085(9) 0.057(7) -0.010(6) -0.011(5) -0.015(6)
C14 0.055(9) 0.141(15) 0.068(9) -0.016(10) -0.008(7) -0.039(9)
C15 0.035(6) 0.070(9) 0.067(8) -0.016(7) -0.011(5) -0.016(6)
C16 0.074(9) 0.095(10) 0.061(8) 0.025(8) -0.025(7) -0.044(8)
C17 0.095(11) 0.125(14) 0.041(8) 0.003(9) -0.012(7) -0.045(10)
C18 0.054(7) 0.118(12) 0.057(8) -0.011(8) -0.009(6) -0.041(8)
C19 0.043(6) 0.079(9) 0.035(6) -0.011(6) -0.007(5) -0.015(6)
C20 0.039(6) 0.076(9) 0.058(7) -0.035(7) -0.007(5) -0.007(6)
C21 0.086(10) 0.086(11) 0.063(8) -0.041(8) -0.001(7) -0.007(9)
C22 0.091(11) 0.099(13) 0.093(11) -0.061(10) -0.004(9) -0.009(10)
C23 0.077(8) 0.073(9) 0.082(9) -0.034(7) 0.009(7) -0.044(7)
C24 0.058(7) 0.060(8) 0.046(6) -0.014(6) 0.000(5) -0.024(6)
C25 0.047(6) 0.052(7) 0.048(6) -0.012(6) 0.000(5) -0.017(5)
C26 0.065(8) 0.062(8) 0.077(9) -0.036(7) -0.010(7) -0.005(7)
C27 0.037(6) 0.073(9) 0.065(8) -0.001(7) 0.004(5) -0.026(6)
C28 0.107(13) 0.069(10) 0.072(10) 0.004(9) 0.031(9) -0.015(10)

loop_
_atom_type_symbol
_atom_type_description
_atom_type_scat_dispersion_real
_atom_type_scat_dispersion_imag
_atom_type_scat_source
C C 0.0033 0.0016 'International Tables Vol C Tables 4.2.6.8 and 6.1.1.4'
H H 0.0000 0.0000 'International Tables Vol C Tables 4.2.6.8 and 6.1.1.4'
F F 0.0171 0.0103 'International Tables Vol C Tables 4.2.6.8 and 6.1.1.4'
Ir Ir -1.4442 7.9887 'International Tables Vol C Tables 4.2.6.8 and 6.1.1.4'
N N 0.0061 0.0033 'International Tables Vol C Tables 4.2.6.8 and 6.1.1.4'
P P 0.1023 0.0942 'International Tables Vol C Tables 4.2.6.8 and 6.1.1.4'

loop_
_geom_angle_atom_site_label_1
_geom_angle_atom_site_label_2
_geom_angle_atom_site_label_3
_geom_angle
N2 Ir1 N6 177.7(3)
N2 Ir1 N7 100.2(3)
N6 Ir1 N7 79.3(4)
N2 Ir1 N3 79.6(3)
N6 Ir1 N3 102.6(3)
N7 Ir1 N3 88.7(3)
N2 Ir1 N5 101.0(4)
N6 Ir1 N5 79.7(4)
N7 Ir1 N5 158.5(3)
N3 Ir1 N5 91.5(3)
N2 Ir1 N1 79.3(3)
N6 Ir1 N1 98.5(3)
N7 Ir1 N1 95.5(3)
N3 Ir1 N1 158.8(3)
N5 Ir1 N1 92.0(3)
F12 P1 F11 91.1(8)
F12 P1 F7 96.5(9)
F11 P1 F7 91.8(6)
F12 P1 F9 90.6(8)
F11 P1 F9 178.1(8)
F7 P1 F9 88.9(6)
F12 P1 F8 91.8(9)
F11 P1 F8 91.0(6)
F7 P1 F8 171.2(8)
F9 P1 F8 88.1(6)
F12 P1 F10 178.4(9)
F11 P1 F10 89.3(7)
F7 P1 F10 85.1(7)
F9 P1 F10 89.0(7)
F8 P1 F10 86.6(7)
C28 F4' F6 47.0(8)
C28 F4' F5 45.8(8)
F6 F4' F5 84.6(11)
C28 F5 F4' 59.4(12)
C28 F6 F4' 63.1(13)
C1 N1 C5 119.1(9)
C1 N1 Ir1 128.2(7)
C5 N1 Ir1 112.7(6)
C6 N2 C10 123.8(8)
C6 N2 Ir1 118.3(7)
C10 N2 Ir1 117.7(6)
N4 N3 C11 111.0(8)
N4 N3 Ir1 134.9(6)
C11 N3 Ir1 114.0(6)
N3 N4 C13 104.5(8)
C15 N5 C19 119.5(10)
C15 N5 Ir1 127.0(7)
C19 N5 Ir1 113.3(8)
C24 N6 C20 123.4(9)
C24 N6 Ir1 118.9(7)
C20 N6 Ir1 117.6(8)
N8 N7 C25 110.4(9)
N8 N7 Ir1 135.6(7)
C25 N7 Ir1 113.7(7)
C27 N8 N7 106.4(9)
N1 C1 C2 122.1(11)
N1 C1 H1A 119.0
C2 C1 H1A 119.0
C3 C2 C1 118.0(12)
C3 C2 H2A 121.0
C1 C2 H2A 121.0
C4 C3 C2 121.3(11)
C4 C3 H3A 119.3
C2 C3 H3A 119.3
C3 C4 C5 118.9(12)
C3 C4 H4B 120.6
C5 C4 H4B 120.6
N1 C5 C4 120.5(10)
N1 C5 C6 116.8(8)
C4 C5 C6 122.6(10)
N2 C6 C7 118.3(10)
N2 C6 C5 112.8(8)
C7 C6 C5 128.8(9)
C6 C7 C8 120.6(10)
C6 C7 H7A 119.7
C8 C7 H7A 119.7
C7 C8 C9 120.2(10)
C7 C8 H8B 119.9
C9 C8 H8B 119.9
C8 C9 C10 119.7(10)
C8 C9 H9A 120.2
C10 C9 H9A 120.2
N2 C10 C9 117.1(9)
N2 C10 C11 112.6(9)
C9 C10 C11 130.3(10)
C12 C11 N3 107.6(9)
C12 C11 C10 135.9(10)
N3 C11 C10 116.2(9)
C13 C12 C11 104.2(9)
C13 C12 H12A 127.9
C11 C12 H12A 127.9
N4 C13 C12 112.6(9)
N4 C13 C14 119.3(11)
C12 C13 C14 127.8(11)
F2 C14 F3 108.6(13)
F2 C14 F1 104.2(13)
F3 C14 F1 104.4(14)
F2 C14 C13 115.5(14)
F3 C14 C13 110.0(11)
F1 C14 C13 113.3(12)
N5 C15 C16 122.2(11)
N5 C15 H15A 118.9
C16 C15 H15A 118.9
C15 C16 C17 119.4(13)
C15 C16 H16A 120.3
C17 C16 H16A 120.3
C18 C17 C16 118.5(13)
C18 C17 H17A 120.8
C16 C17 H17A 120.8
C17 C18 C19 120.4(13)
C17 C18 H18A 119.8
C19 C18 H18A 119.8
N5 C19 C18 120.0(12)
N5 C19 C20 115.5(9)
C18 C19 C20 124.5(11)
N6 C20 C21 117.3(12)
N6 C20 C19 113.3(9)
C21 C20 C19 129.2(12)
C22 C21 C20 121.8(13)
C22 C21 H21A 119.1
C20 C21 H21A 119.1
C21 C22 C23 120.8(13)
C21 C22 H22A 119.6
C23 C22 H22A 119.6
C24 C23 C22 117.5(12)
C24 C23 H23A 121.3
C22 C23 H23A 121.3
N6 C24 C23 119.0(10)
N6 C24 C25 110.7(9)
C23 C24 C25 130.2(12)
C26 C25 N7 107.5(9)
C26 C25 C24 135.0(11)
N7 C25 C24 117.4(11)
C25 C26 C27 105.4(10)
C25 C26 H26A 127.3
C27 C26 H26A 127.3
N8 C27 C26 110.3(10)
N8 C27 C28 121.3(12)
C26 C27 C28 128.3(13)
F6 C28 F5 124.7(14)
F6 C28 F4 92.6(15)
F5 C28 F4 85.0(14)
F6 C28 C27 114.2(14)
F5 C28 C27 116.7(13)
F4 C28 C27 114.7(15)
F6 C28 F4' 69.9(13)
F5 C28 F4' 74.8(14)
F4 C28 F4' 136.6(13)
C27 C28 F4' 108.8(15)

loop_
_geom_bond_atom_site_label_1
_geom_bond_atom_site_label_2
_geom_bond_distance
Ir1 N2 1.988(8)
Ir1 N6 1.989(8)
Ir1 N7 2.001(9)
Ir1 N3 2.028(8)
Ir1 N5 2.066(9)
Ir1 N1 2.079(8)
P1 F12 1.485(11)
P1 F11 1.535(9)
P1 F7 1.548(10)
P1 F9 1.548(10)
P1 F8 1.575(11)
P1 F10 1.602(12)
F1 C14 1.326(16)
F2 C14 1.259(17)
F3 C14 1.321(15)
F4 C28 1.36(2)
F4' C28 1.55(3)
F4' F6 1.63(2)
F4' F5 1.74(2)
F5 C28 1.289(16)
F6 C28 1.270(16)
N1 C1 1.344(12)
N1 C5 1.362(12)
N2 C6 1.353(11)
N2 C10 1.364(12)
N3 N4 1.334(10)
N3 C11 1.373(12)
N4 C13 1.354(12)
N5 C15 1.320(13)
N5 C19 1.372(12)
N6 C24 1.346(13)
N6 C20 1.355(13)
N7 N8 1.345(10)
N7 C25 1.372(12)
N8 C27 1.340(14)
C1 C2 1.389(15)
C1 H1A 0.9300
C2 C3 1.378(17)
C2 H2A 0.9300
C3 C4 1.348(16)
C3 H3A 0.9300
C4 C5 1.409(14)
C4 H4B 0.9300
C5 C6 1.456(13)
C6 C7 1.368(13)
C7 C8 1.368(15)
C7 H7A 0.9300
C8 C9 1.380(15)
C8 H8B 0.9300
C9 C10 1.398(14)
C9 H9A 0.9300
C10 C11 1.440(13)
C11 C12 1.372(13)
C12 C13 1.371(14)
C12 H12A 0.9300
C13 C14 1.481(15)
C15 C16 1.381(15)
C15 H15A 0.9300
C16 C17 1.382(17)
C16 H16A 0.9300
C17 C18 1.374(18)
C17 H17A 0.9300
C18 C19 1.383(15)
C18 H18A 0.9300
C19 C20 1.471(16)
C20 C21 1.374(15)
C21 C22 1.316(19)
C21 H21A 0.9300
C22 C23 1.411(18)
C22 H22A 0.9300
C23 C24 1.387(14)
C23 H23A 0.9300
C24 C25 1.438(14)
C25 C26 1.364(15)
C26 C27 1.404(14)
C26 H26A 0.9300
C27 C28 1.447(17)

loop_
_geom_torsion_atom_site_label_1
_geom_torsion_atom_site_label_2
_geom_torsion_atom_site_label_3
_geom_torsion_atom_site_label_4
_geom_torsion
F6 F4' F5 C28 30.2(10)
F5 F4' F6 C28 -29.5(10)
N2 Ir1 N1 C1 -179.2(9)
N6 Ir1 N1 C1 1.5(9)
N7 Ir1 N1 C1 81.4(8)
N3 Ir1 N1 C1 -177.8(9)
N5 Ir1 N1 C1 -78.4(9)
N2 Ir1 N1 C5 0.7(7)
N6 Ir1 N1 C5 -178.6(7)
N7 Ir1 N1 C5 -98.6(7)
N3 Ir1 N1 C5 2.1(13)
N5 Ir1 N1 C5 101.5(7)
N6 Ir1 N2 C6 16(10)
N7 Ir1 N2 C6 91.7(8)
N3 Ir1 N2 C6 178.5(8)
N5 Ir1 N2 C6 -92.0(8)
N1 Ir1 N2 C6 -2.0(7)
N6 Ir1 N2 C10 -160(9)
N7 Ir1 N2 C10 -84.5(7)
N3 Ir1 N2 C10 2.3(7)
N5 Ir1 N2 C10 91.8(7)
N1 Ir1 N2 C10 -178.2(8)
N2 Ir1 N3 N4 173.8(11)
N6 Ir1 N3 N4 -6.9(11)
N7 Ir1 N3 N4 -85.6(10)
N5 Ir1 N3 N4 72.9(10)
N1 Ir1 N3 N4 172.4(9)
N2 Ir1 N3 C11 -1.6(7)
N6 Ir1 N3 C11 177.7(7)
N7 Ir1 N3 C11 99.0(8)
N5 Ir1 N3 C11 -102.5(8)
N1 Ir1 N3 C11 -3.0(14)
C11 N3 N4 C13 -1.0(12)
Ir1 N3 N4 C13 -176.5(8)
N2 Ir1 N5 C15 -11.1(9)
N6 Ir1 N5 C15 171.1(8)
N7 Ir1 N5 C15 158.9(8)
N3 Ir1 N5 C15 68.5(8)
N1 Ir1 N5 C15 -90.6(8)
N2 Ir1 N5 C19 173.8(6)
N6 Ir1 N5 C19 -4.0(6)
N7 Ir1 N5 C19 -16.2(12)
N3 Ir1 N5 C19 -106.6(7)
N1 Ir1 N5 C19 94.3(7)
N2 Ir1 N6 C24 76(10)
N7 Ir1 N6 C24 0.2(7)
N3 Ir1 N6 C24 -86.0(8)
N5 Ir1 N6 C24 -175.2(8)
N1 Ir1 N6 C24 94.3(8)
N2 Ir1 N6 C20 -101(10)
N7 Ir1 N6 C20 -177.3(7)
N3 Ir1 N6 C20 96.4(7)
N5 Ir1 N6 C20 7.2(7)
N1 Ir1 N6 C20 -83.3(7)
N2 Ir1 N7 N8 7.4(9)
N6 Ir1 N7 N8 -174.9(9)
N3 Ir1 N7 N8 -71.8(9)
N5 Ir1 N7 N8 -162.7(8)
N1 Ir1 N7 N8 87.5(9)
N2 Ir1 N7 C25 -179.9(7)
N6 Ir1 N7 C25 -2.2(7)
N3 Ir1 N7 C25 100.9(7)
N5 Ir1 N7 C25 10.0(13)
N1 Ir1 N7 C25 -99.9(7)
C25 N7 N8 C27 -1.2(11)
Ir1 N7 N8 C27 171.6(7)
C5 N1 C1 C2 -2.5(16)
Ir1 N1 C1 C2 177.5(9)
N1 C1 C2 C3 -0.6(19)
C1 C2 C3 C4 2(2)
C2 C3 C4 C5 -1(2)
C1 N1 C5 C4 3.8(15)
Ir1 N1 C5 C4 -176.1(8)
C1 N1 C5 C6 -179.5(9)
Ir1 N1 C5 C6 0.5(11)
C3 C4 C5 N1 -2.1(17)
C3 C4 C5 C6 -178.6(11)
C10 N2 C6 C7 0.1(15)
Ir1 N2 C6 C7 -175.8(8)
C10 N2 C6 C5 178.8(9)
Ir1 N2 C6 C5 2.9(11)
N1 C5 C6 N2 -2.2(13)
C4 C5 C6 N2 174.5(10)
N1 C5 C6 C7 176.3(10)
C4 C5 C6 C7 -7.1(17)
N2 C6 C7 C8 -1.8(16)
C5 C6 C7 C8 179.9(10)
C6 C7 C8 C9 -0.2(18)
C7 C8 C9 C10 3.8(18)
C6 N2 C10 C9 3.3(15)
Ir1 N2 C10 C9 179.3(8)
C6 N2 C10 C11 -178.5(10)
Ir1 N2 C10 C11 -2.5(12)
C8 C9 C10 N2 -5.2(17)
C8 C9 C10 C11 177.0(12)
N4 N3 C11 C12 -1.2(13)
Ir1 N3 C11 C12 175.3(7)
N4 N3 C11 C10 -175.8(9)
Ir1 N3 C11 C10 0.7(12)
N2 C10 C11 C12 -171.5(13)
C9 C10 C11 C12 6(2)
N2 C10 C11 N3 1.1(14)
C9 C10 C11 N3 179.0(11)
N3 C11 C12 C13 2.7(13)
C10 C11 C12 C13 175.8(13)
N3 N4 C13 C12 2.9(13)
N3 N4 C13 C14 177.6(11)
C11 C12 C13 N4 -3.6(14)
C11 C12 C13 C14 -177.7(13)
N4 C13 C14 F2 38.3(18)
C12 C13 C14 F2 -147.9(14)
N4 C13 C14 F3 161.7(13)
C12 C13 C14 F3 -24(2)
N4 C13 C14 F1 -81.9(18)
C12 C13 C14 F1 92.0(17)
C19 N5 C15 C16 -2.9(15)
Ir1 N5 C15 C16 -177.7(7)
N5 C15 C16 C17 0.8(17)
C15 C16 C17 C18 1.4(18)
C16 C17 C18 C19 -1.3(18)
C15 N5 C19 C18 2.9(14)
Ir1 N5 C19 C18 178.4(8)
C15 N5 C19 C20 -174.8(9)
Ir1 N5 C19 C20 0.7(10)
C17 C18 C19 N5 -0.8(16)
C17 C18 C19 C20 176.7(11)
C24 N6 C20 C21 -1.7(15)
Ir1 N6 C20 C21 175.8(8)
C24 N6 C20 C19 173.8(9)
Ir1 N6 C20 C19 -8.7(11)
N5 C19 C20 N6 5.0(12)
C18 C19 C20 N6 -172.6(9)
N5 C19 C20 C21 179.9(11)
C18 C19 C20 C21 2.3(18)
N6 C20 C21 C22 -1.9(19)
C19 C20 C21 C22 -176.6(12)
C20 C21 C22 C23 4(2)
C21 C22 C23 C24 -3(2)
C20 N6 C24 C23 2.8(15)
Ir1 N6 C24 C23 -174.7(8)
C20 N6 C24 C25 179.0(9)
Ir1 N6 C24 C25 1.6(11)
C22 C23 C24 N6 -0.4(17)
C22 C23 C24 C25 -175.8(12)
N8 N7 C25 C26 1.8(12)
Ir1 N7 C25 C26 -172.8(7)
N8 N7 C25 C24 178.4(8)
Ir1 N7 C25 C24 3.8(11)
N6 C24 C25 C26 171.9(12)
C23 C24 C25 C26 -12(2)
N6 C24 C25 N7 -3.5(13)
C23 C24 C25 N7 172.2(11)
N7 C25 C26 C27 -1.5(12)
C24 C25 C26 C27 -177.2(12)
N7 N8 C27 C26 0.2(12)
N7 N8 C27 C28 -176.6(12)
C25 C26 C27 N8 0.8(13)
C25 C26 C27 C28 177.4(13)
F4' F6 C28 F5 54(2)
F4' F6 C28 F4 139.3(14)
F4' F6 C28 C27 -102.2(18)
F4' F5 C28 F6 -52(2)
F4' F5 C28 F4 -141.2(12)
F4' F5 C28 C27 103.7(19)
N8 C27 C28 F6 25(2)
C26 C27 C28 F6 -151.3(16)
N8 C27 C28 F5 -132.9(16)
C26 C27 C28 F5 51(2)
N8 C27 C28 F4 130.0(14)
C26 C27 C28 F4 -46(2)
N8 C27 C28 F4' -50.9(18)
C26 C27 C28 F4' 132.9(15)
F5 F4' C28 F6 136.8(14)
F6 F4' C28 F5 -136.8(14)
F6 F4' C28 F4 -71(2)
F5 F4' C28 F4 65(2)
F6 F4' C28 C27 109.7(15)
F5 F4' C28 C27 -113.6(15)
